data_8104799
loop_
_publ_author_name
'Kong, Yuan-Fang'
'Mu, De-Long'

_publ_section_title
;
 Crystal structure of
 (R)-6-(benzo[b]thiophen-5-yl)-2-methyl-2,6-dihydrobenzo [5,6]
 silino[4,3,2-cd]indole, C23H17NSSi
;
_journal_issue 3
_journal_name_full 'Zeitschrift f\"ur Kristallographie - New Crystal Structures'
_journal_page_first 679
_journal_page_last 681
_journal_paper_doi 10.1515/ncrs-2021-0039
_journal_volume 236
_journal_year 2021
_chemical_absolute_configuration ad
_chemical_formula_moiety 'C23 H17 N S Si'
_chemical_formula_sum 'C23 H17 N S Si'
_chemical_formula_weight 367.52
_space_group_crystal_system orthorhombic
_space_group_IT_number 19
_space_group_name_Hall 'P 2ac 2ab'
_space_group_name_H-M_alt 'P 21 21 21'
_atom_sites_solution_hydrogens geom
_atom_sites_solution_primary dual
_cell_angle_alpha 90
_cell_angle_beta 90
_cell_angle_gamma 90
_cell_formula_units_Z 4
_cell_length_a 7.7862(5)
_cell_length_b 9.0728(6)
_cell_length_c 25.3797(16)
_cell_measurement_reflns_used 9367
_cell_measurement_temperature 100
_cell_measurement_theta_max 33.24
_cell_measurement_theta_min 2.38
_cell_volume 1792.9(2)
_computing_cell_refinement 'SAINT V8.38A (?, 2016)'
_computing_data_reduction 'SAINT V8.38A (?, 2016)'
_computing_molecular_graphics 'Olex2 (Dolomanov et al., 2009)'
_computing_publication_material 'Olex2 (Dolomanov et al., 2009)'
_computing_structure_refinement 'XL (Sheldrick, 2008)'
_computing_structure_solution 'ShelXT (Sheldrick, 2015)'
_diffrn_ambient_temperature 100.0
_diffrn_detector 'Bruker PHOTON 100 area detector'
_diffrn_detector_area_resol_mean 7.9
_diffrn_detector_type 'CMOS area detector'
_diffrn_measured_fraction_theta_full 0.998
_diffrn_measured_fraction_theta_max 0.996
_diffrn_measurement_device 'three-circle diffractometer'
_diffrn_measurement_device_type 'BrukerD8 venture microsource'
_diffrn_measurement_method '\w and \f scans'
_diffrn_radiation_monochromator 'mirror optics'
_diffrn_radiation_probe x-ray
_diffrn_radiation_type MoK\a
_diffrn_radiation_wavelength 0.71073
_diffrn_reflns_av_R_equivalents 0.0379
_diffrn_reflns_av_unetI/netI 0.0250
_diffrn_reflns_Laue_measured_fraction_full 0.998
_diffrn_reflns_Laue_measured_fraction_max 0.996
_diffrn_reflns_limit_h_max 12
_diffrn_reflns_limit_h_min -10
_diffrn_reflns_limit_k_max 13
_diffrn_reflns_limit_k_min -13
_diffrn_reflns_limit_l_max 39
_diffrn_reflns_limit_l_min -39
_diffrn_reflns_number 37586
_diffrn_reflns_point_group_measured_fraction_full 0.999
_diffrn_reflns_point_group_measured_fraction_max 0.995
_diffrn_reflns_theta_full 25.242
_diffrn_reflns_theta_max 33.257
_diffrn_reflns_theta_min 2.736
_diffrn_source 'microfocus sealed X-ray tube'
_diffrn_source_type 'Incoatec I\ms'
_diffrn_standards_number 0
_exptl_absorpt_coefficient_mu 0.254
_exptl_absorpt_correction_T_max 0.7465
_exptl_absorpt_correction_T_min 0.7020
_exptl_absorpt_correction_type multi-scan
_exptl_absorpt_process_details
'SADABS-2016/2 (Bruker,2016/2) was used for absorption correction. wR2(int) was 0.0850 before and 0.0489 after correction. The Ratio of minimum to maximum transmission is 0.9404. The \l/2 correction factor is Not present.'
_exptl_crystal_colour colourless
_exptl_crystal_colour_primary colourless
_exptl_crystal_density_diffrn 1.362
_exptl_crystal_description block
_exptl_crystal_F_000 768
_exptl_crystal_size_max 0.41
_exptl_crystal_size_mid 0.36
_exptl_crystal_size_min 0.29
_refine_diff_density_max 0.367
_refine_diff_density_min -0.232
_refine_diff_density_rms 0.053
_refine_ls_abs_structure_details
;
 Flack x determined using 2757 quotients [(I+)-(I-)]/[(I+)+(I-)]
 (Parsons, Flack and Wagner, Acta Cryst. B69 (2013) 249-259).
;
_refine_ls_abs_structure_Flack 0.012(15)
_refine_ls_extinction_coef .
_refine_ls_extinction_method none
_refine_ls_goodness_of_fit_ref 1.065
_refine_ls_hydrogen_treatment constr
_refine_ls_matrix_type full
_refine_ls_number_parameters 236
_refine_ls_number_reflns 6846
_refine_ls_number_restraints 0
_refine_ls_restrained_S_all 1.065
_refine_ls_R_factor_all 0.0320
_refine_ls_R_factor_gt 0.0301
_refine_ls_shift/su_max 0.001
_refine_ls_shift/su_mean 0.000
_refine_ls_structure_factor_coef Fsqd
_refine_ls_weighting_details 'w=1/[\s^2^(Fo^2^)+(0.0395P)^2^+0.4753P] where P=(Fo^2^+2Fc^2^)/3'
_refine_ls_weighting_scheme calc
_refine_ls_wR_factor_gt 0.0769
_refine_ls_wR_factor_ref 0.0778
_reflns_Friedel_coverage 0.768
_reflns_Friedel_fraction_full 1.000
_reflns_Friedel_fraction_max 0.993
_reflns_number_gt 6582
_reflns_number_total 6846
_reflns_threshold_expression 'I > 2\s(I)'
_cod_data_source_file suppl_j_ncrs-2021-0039_suppl.cif
_cod_data_source_block cxy1277_0m
_cod_database_code 8104799
_shelx_space_group_comment
;
The symmetry employed for this shelxl refinement is uniquely defined
by the following loop, which should always be used as a source of
symmetry information in preference to the above space-group names.
They are only intended as comments.
;
_shelx_estimated_absorpt_t_max 0.930
_shelx_estimated_absorpt_t_min 0.903
_olex2_refinement_description
;
1. Fixed Uiso
 At 1.2 times of:
  All C(H) groups, All Si(H) groups
 At 1.5 times of:
  All C(H,H,H) groups
2.a Ternary CH refined with riding coordinates:
 Si1(H1)
2.b Aromatic/amide H refined with riding coordinates:
 C6(H6), C8(H8), C9(H9), C11(H11), C12(H12), C14(H14), C15(H15), C16(H16),
 C17(H17), C19(H19), C20(H20), C21(H21), C22(H22)
2.c Idealised Me refined as rotating group:
 C1(H1A,H1B,H1C)
;

loop_
_space_group_symop_operation_xyz
'x, y, z'
'x+1/2, -y+1/2, -z'
'-x, y+1/2, -z+1/2'
'-x+1/2, -y, z+1/2'

loop_
_atom_site_label
_atom_site_type_symbol
_atom_site_fract_x
_atom_site_fract_y
_atom_site_fract_z
_atom_site_U_iso_or_equiv
_atom_site_adp_type
_atom_site_occupancy
_atom_site_site_symmetry_order
_atom_site_calc_flag
_atom_site_refinement_flags_posn
_atom_site_refinement_flags_adp
_atom_site_refinement_flags_occupancy
_atom_site_disorder_assembly
_atom_site_disorder_group
Si1 Si 0.39816(5) 0.65520(4) 0.40676(2) 0.01080(8) Uani 1 1 d . . . . .
H1 H 0.259158 0.661429 0.446473 0.013 Uiso 1 1 calc R . . . .
S1 S 0.09955(7) 0.29930(5) 0.21011(2) 0.02315(9) Uani 1 1 d . . . . .
N1 N 0.86255(15) 1.03244(13) 0.40620(5) 0.0130(2) Uani 1 1 d . . . . .
C1 C 0.98296(19) 1.15028(17) 0.39412(6) 0.0168(3) Uani 1 1 d . . . . .
H1A H 1.086921 1.138146 0.415449 0.025 Uiso 1 1 calc GR . . . .
H1B H 0.929868 1.245630 0.402103 0.025 Uiso 1 1 calc GR . . . .
H1C H 1.013218 1.146443 0.356662 0.025 Uiso 1 1 calc GR . . . .
C2 C 0.69474(18) 1.02667(15) 0.38880(5) 0.0121(2) Uani 1 1 d . . . . .
C3 C 0.62936(17) 0.88578(14) 0.40168(5) 0.0105(2) Uani 1 1 d . . . . .
C4 C 0.45998(18) 0.84611(16) 0.38863(5) 0.0117(2) Uani 1 1 d . . . . .
C5 C 0.32094(18) 0.54842(15) 0.34863(5) 0.0116(2) Uani 1 1 d . . . . .
C6 C 0.14878(18) 0.50684(15) 0.34558(5) 0.0123(2) Uani 1 1 d . . . . .
H6 H 0.072992 0.529011 0.373823 0.015 Uiso 1 1 calc R . . . .
C7 C 0.08694(19) 0.43228(15) 0.30089(5) 0.0125(2) Uani 1 1 d . . . . .
C8 C -0.0840(2) 0.38080(16) 0.28975(6) 0.0169(3) Uani 1 1 d . . . . .
H8 H -0.179371 0.396872 0.312369 0.020 Uiso 1 1 calc R . . . .
C9 C -0.0940(2) 0.30702(18) 0.24355(6) 0.0216(3) Uani 1 1 d . . . . .
H9 H -0.196998 0.263771 0.230735 0.026 Uiso 1 1 calc R . . . .
C10 C 0.2017(2) 0.39654(16) 0.26002(5) 0.0144(2) Uani 1 1 d . . . . .
C11 C 0.3751(2) 0.43784(17) 0.26200(6) 0.0166(3) Uani 1 1 d . . . . .
H11 H 0.451400 0.414458 0.234022 0.020 Uiso 1 1 calc R . . . .
C12 C 0.43151(18) 0.51381(16) 0.30604(6) 0.0139(2) Uani 1 1 d . . . . .
H12 H 0.548300 0.543735 0.307757 0.017 Uiso 1 1 calc R . . . .
C13 C 0.76316(18) 0.80602(15) 0.42810(5) 0.0108(2) Uani 1 1 d . . . . .
C14 C 0.90324(19) 0.89983(15) 0.42944(5) 0.0126(2) Uani 1 1 d . . . . .
H14 H 1.011833 0.876137 0.444252 0.015 Uiso 1 1 calc R . . . .
C15 C 0.5934(2) 1.13231(15) 0.36376(6) 0.0149(2) Uani 1 1 d . . . . .
H15 H 0.637608 1.227001 0.355292 0.018 Uiso 1 1 calc R . . . .
C16 C 0.42497(19) 1.09351(16) 0.35167(6) 0.0151(2) Uani 1 1 d . . . . .
H16 H 0.352303 1.163643 0.335070 0.018 Uiso 1 1 calc R . . . .
C17 C 0.36007(18) 0.95263(16) 0.36352(6) 0.0138(2) Uani 1 1 d . . . . .
H17 H 0.245078 0.929420 0.354152 0.017 Uiso 1 1 calc R . . . .
C18 C 0.74654(17) 0.65560(15) 0.44785(5) 0.0104(2) Uani 1 1 d . . . . .
C19 C 0.87994(18) 0.59046(15) 0.47708(5) 0.0126(2) Uani 1 1 d . . . . .
H19 H 0.980552 0.645859 0.484573 0.015 Uiso 1 1 calc R . . . .
C20 C 0.8669(2) 0.44639(16) 0.49515(6) 0.0154(3) Uani 1 1 d . . . . .
H20 H 0.957537 0.404644 0.515272 0.018 Uiso 1 1 calc R . . . .
C21 C 0.7212(2) 0.36282(16) 0.48387(6) 0.0165(3) Uani 1 1 d . . . . .
H21 H 0.713802 0.263049 0.495002 0.020 Uiso 1 1 calc R . . . .
C22 C 0.5868(2) 0.42734(15) 0.45614(6) 0.0149(2) Uani 1 1 d . . . . .
H22 H 0.486600 0.370831 0.449177 0.018 Uiso 1 1 calc R . . . .
C23 C 0.59468(19) 0.57361(14) 0.43809(5) 0.0116(2) Uani 1 1 d . . . . .

loop_
_atom_site_aniso_label
_atom_site_aniso_U_11
_atom_site_aniso_U_22
_atom_site_aniso_U_33
_atom_site_aniso_U_23
_atom_site_aniso_U_13
_atom_site_aniso_U_12
Si1 0.00864(16) 0.01223(15) 0.01153(14) -0.00084(12) -0.00076(13) -0.00153(13)
S1 0.0298(2) 0.02481(18) 0.01486(15) -0.00475(13) -0.00481(15) -0.00637(17)
N1 0.0103(5) 0.0125(5) 0.0161(5) 0.0019(4) -0.0011(4) -0.0023(4)
C1 0.0121(6) 0.0150(6) 0.0234(7) 0.0032(5) 0.0007(5) -0.0040(5)
C2 0.0099(6) 0.0121(5) 0.0143(5) 0.0005(4) 0.0004(4) -0.0004(4)
C3 0.0099(5) 0.0110(5) 0.0107(5) 0.0000(4) 0.0001(4) -0.0008(4)
C4 0.0095(5) 0.0126(5) 0.0131(5) -0.0016(4) -0.0005(4) -0.0001(4)
C5 0.0109(6) 0.0115(5) 0.0125(5) 0.0005(4) -0.0014(4) -0.0010(4)
C6 0.0115(6) 0.0135(5) 0.0118(5) 0.0006(4) -0.0009(4) -0.0017(4)
C7 0.0125(6) 0.0124(5) 0.0125(5) 0.0021(4) -0.0028(4) -0.0027(5)
C8 0.0145(6) 0.0180(6) 0.0182(6) 0.0028(5) -0.0046(5) -0.0052(5)
C9 0.0228(8) 0.0215(7) 0.0204(6) 0.0027(5) -0.0099(6) -0.0078(6)
C10 0.0187(7) 0.0134(6) 0.0110(5) 0.0004(4) -0.0023(5) -0.0025(5)
C11 0.0172(7) 0.0179(6) 0.0147(6) -0.0017(5) 0.0030(5) -0.0006(5)
C12 0.0106(6) 0.0156(6) 0.0154(5) -0.0004(5) 0.0007(4) -0.0014(4)
C13 0.0101(6) 0.0123(5) 0.0100(5) 0.0007(4) -0.0009(4) -0.0007(4)
C14 0.0108(5) 0.0142(5) 0.0129(5) 0.0010(4) -0.0010(5) -0.0012(5)
C15 0.0139(6) 0.0132(5) 0.0177(6) 0.0024(4) 0.0007(5) 0.0009(5)
C16 0.0120(6) 0.0150(6) 0.0182(6) 0.0021(5) -0.0011(5) 0.0021(5)
C17 0.0098(6) 0.0155(6) 0.0161(6) 0.0002(4) -0.0015(4) 0.0011(4)
C18 0.0100(5) 0.0121(5) 0.0091(5) -0.0002(4) 0.0001(4) -0.0004(4)
C19 0.0112(6) 0.0140(5) 0.0127(5) -0.0001(4) -0.0006(4) 0.0008(5)
C20 0.0158(7) 0.0148(6) 0.0156(6) 0.0010(4) -0.0020(5) 0.0032(5)
C21 0.0185(7) 0.0116(6) 0.0193(6) 0.0018(5) -0.0013(5) 0.0014(5)
C22 0.0138(6) 0.0122(5) 0.0185(6) -0.0005(4) -0.0008(5) -0.0014(5)
C23 0.0114(5) 0.0119(5) 0.0116(5) -0.0002(4) -0.0006(4) -0.0006(5)

loop_
_atom_type_symbol
_atom_type_description
_atom_type_scat_dispersion_real
_atom_type_scat_dispersion_imag
_atom_type_scat_source
C C 0.0033 0.0016 'International Tables Vol C Tables 4.2.6.8 and 6.1.1.4'
H H 0.0000 0.0000 'International Tables Vol C Tables 4.2.6.8 and 6.1.1.4'
N N 0.0061 0.0033 'International Tables Vol C Tables 4.2.6.8 and 6.1.1.4'
S S 0.1246 0.1234 'International Tables Vol C Tables 4.2.6.8 and 6.1.1.4'
Si Si 0.0817 0.0704 'International Tables Vol C Tables 4.2.6.8 and 6.1.1.4'

loop_
_geom_angle_atom_site_label_1
_geom_angle_atom_site_label_2
_geom_angle_atom_site_label_3
_geom_angle
_geom_angle_site_symmetry_1
_geom_angle_site_symmetry_3
C4 Si1 H1 108.8 . .
C4 Si1 C5 111.87(6) . .
C4 Si1 C23 105.17(6) . .
C5 Si1 H1 108.8 . .
C5 Si1 C23 113.16(6) . .
C23 Si1 H1 108.8 . .
C9 S1 C10 91.19(8) . .
C2 N1 C1 124.78(12) . .
C14 N1 C1 125.75(12) . .
C14 N1 C2 108.77(12) . .
N1 C1 H1A 109.5 . .
N1 C1 H1B 109.5 . .
N1 C1 H1C 109.5 . .
H1A C1 H1B 109.5 . .
H1A C1 H1C 109.5 . .
H1B C1 H1C 109.5 . .
N1 C2 C3 107.52(12) . .
N1 C2 C15 130.94(13) . .
C15 C2 C3 121.53(13) . .
C2 C3 C13 107.61(12) . .
C4 C3 C2 120.96(12) . .
C4 C3 C13 131.43(13) . .
C3 C4 Si1 115.07(10) . .
C17 C4 Si1 127.98(11) . .
C17 C4 C3 116.95(13) . .
C6 C5 Si1 119.63(11) . .
C6 C5 C12 118.79(13) . .
C12 C5 Si1 121.52(10) . .
C5 C6 H6 119.9 . .
C5 C6 C7 120.28(13) . .
C7 C6 H6 119.9 . .
C6 C7 C8 129.18(14) . .
C6 C7 C10 119.21(13) . .
C10 C7 C8 111.59(12) . .
C7 C8 H8 123.7 . .
C9 C8 C7 112.63(15) . .
C9 C8 H8 123.7 . .
S1 C9 H9 123.4 . .
C8 C9 S1 113.25(13) . .
C8 C9 H9 123.4 . .
C7 C10 S1 111.33(11) . .
C11 C10 S1 127.10(11) . .
C11 C10 C7 121.57(13) . .
C10 C11 H11 121.1 . .
C12 C11 C10 117.89(13) . .
C12 C11 H11 121.1 . .
C5 C12 H12 118.9 . .
C11 C12 C5 122.22(13) . .
C11 C12 H12 118.9 . .
C3 C13 C18 124.59(12) . .
C14 C13 C3 105.88(12) . .
C14 C13 C18 129.53(13) . .
N1 C14 C13 110.21(12) . .
N1 C14 H14 124.9 . .
C13 C14 H14 124.9 . .
C2 C15 H15 121.3 . .
C16 C15 C2 117.36(13) . .
C16 C15 H15 121.3 . .
C15 C16 H16 119.3 . .
C15 C16 C17 121.40(13) . .
C17 C16 H16 119.3 . .
C4 C17 C16 121.79(13) . .
C4 C17 H17 119.1 . .
C16 C17 H17 119.1 . .
C19 C18 C13 120.57(12) . .
C19 C18 C23 119.16(13) . .
C23 C18 C13 120.27(12) . .
C18 C19 H19 119.5 . .
C20 C19 C18 121.03(13) . .
C20 C19 H19 119.5 . .
C19 C20 H20 119.9 . .
C19 C20 C21 120.23(14) . .
C21 C20 H20 119.9 . .
C20 C21 H21 120.4 . .
C22 C21 C20 119.17(13) . .
C22 C21 H21 120.4 . .
C21 C22 H22 119.0 . .
C21 C22 C23 121.99(14) . .
C23 C22 H22 119.0 . .
C18 C23 Si1 123.15(10) . .
C22 C23 Si1 118.36(11) . .
C22 C23 C18 118.33(13) . .

loop_
_geom_bond_atom_site_label_1
_geom_bond_atom_site_label_2
_geom_bond_distance
_geom_bond_site_symmetry_2
Si1 H1 1.4800 .
Si1 C4 1.8557(15) .
Si1 C5 1.8646(14) .
Si1 C23 1.8765(15) .
S1 C9 1.731(2) .
S1 C10 1.7366(15) .
N1 C1 1.4547(18) .
N1 C2 1.3802(18) .
N1 C14 1.3768(18) .
C1 H1A 0.9800 .
C1 H1B 0.9800 .
C1 H1C 0.9800 .
C2 C3 1.4142(18) .
C2 C15 1.394(2) .
C3 C4 1.4065(19) .
C3 C13 1.4348(19) .
C4 C17 1.395(2) .
C5 C6 1.3947(19) .
C5 C12 1.417(2) .
C6 H6 0.9500 .
C6 C7 1.4057(19) .
C7 C8 1.438(2) .
C7 C10 1.407(2) .
C8 H8 0.9500 .
C8 C9 1.352(2) .
C9 H9 0.9500 .
C10 C11 1.401(2) .
C11 H11 0.9500 .
C11 C12 1.385(2) .
C12 H12 0.9500 .
C13 C14 1.3839(19) .
C13 C18 1.4596(19) .
C14 H14 0.9500 .
C15 H15 0.9500 .
C15 C16 1.392(2) .
C16 H16 0.9500 .
C16 C17 1.407(2) .
C17 H17 0.9500 .
C18 C19 1.4066(19) .
C18 C23 1.4188(19) .
C19 H19 0.9500 .
C19 C20 1.389(2) .
C20 H20 0.9500 .
C20 C21 1.394(2) .
C21 H21 0.9500 .
C21 C22 1.390(2) .
C22 H22 0.9500 .
C22 C23 1.4053(19) .

loop_
_geom_torsion_atom_site_label_1
_geom_torsion_atom_site_label_2
_geom_torsion_atom_site_label_3
_geom_torsion_atom_site_label_4
_geom_torsion
_geom_torsion_site_symmetry_1
_geom_torsion_site_symmetry_2
_geom_torsion_site_symmetry_3
_geom_torsion_site_symmetry_4
Si1 C4 C17 C16 -179.33(11) . . . .
Si1 C5 C6 C7 177.05(10) . . . .
Si1 C5 C12 C11 -178.34(12) . . . .
S1 C10 C11 C12 -179.13(12) . . . .
N1 C2 C3 C4 -179.71(12) . . . .
N1 C2 C3 C13 0.54(15) . . . .
N1 C2 C15 C16 -178.97(14) . . . .
C1 N1 C2 C3 170.88(13) . . . .
C1 N1 C2 C15 -10.3(2) . . . .
C1 N1 C14 C13 -171.34(13) . . . .
C2 N1 C14 C13 -0.56(16) . . . .
C2 C3 C4 Si1 178.26(10) . . . .
C2 C3 C4 C17 -1.14(19) . . . .
C2 C3 C13 C14 -0.86(15) . . . .
C2 C3 C13 C18 179.95(12) . . . .
C2 C15 C16 C17 -0.9(2) . . . .
C3 C2 C15 C16 -0.3(2) . . . .
C3 C4 C17 C16 0.0(2) . . . .
C3 C13 C14 N1 0.87(15) . . . .
C3 C13 C18 C19 -174.76(13) . . . .
C3 C13 C18 C23 4.8(2) . . . .
C4 Si1 C5 C6 -112.13(12) . . . .
C4 Si1 C5 C12 64.98(13) . . . .
C4 Si1 C23 C18 4.71(13) . . . .
C4 Si1 C23 C22 -179.99(10) . . . .
C4 C3 C13 C14 179.43(14) . . . .
C4 C3 C13 C18 0.2(2) . . . .
C5 Si1 C4 C3 -123.48(10) . . . .
C5 Si1 C4 C17 55.85(15) . . . .
C5 Si1 C23 C18 127.10(11) . . . .
C5 Si1 C23 C22 -57.60(12) . . . .
C5 C6 C7 C8 -179.63(14) . . . .
C5 C6 C7 C10 1.8(2) . . . .
C6 C5 C12 C11 -1.2(2) . . . .
C6 C7 C8 C9 -177.05(15) . . . .
C6 C7 C10 S1 177.83(11) . . . .
C6 C7 C10 C11 -2.2(2) . . . .
C7 C8 C9 S1 -1.55(18) . . . .
C7 C10 C11 C12 0.9(2) . . . .
C8 C7 C10 S1 -1.00(16) . . . .
C8 C7 C10 C11 179.00(14) . . . .
C9 S1 C10 C7 0.14(12) . . . .
C9 S1 C10 C11 -179.87(14) . . . .
C10 S1 C9 C8 0.82(13) . . . .
C10 C7 C8 C9 1.64(18) . . . .
C10 C11 C12 C5 0.8(2) . . . .
C12 C5 C6 C7 -0.1(2) . . . .
C13 C3 C4 Si1 -2.1(2) . . . .
C13 C3 C4 C17 178.54(14) . . . .
C13 C18 C19 C20 -178.70(13) . . . .
C13 C18 C23 Si1 -7.03(17) . . . .
C13 C18 C23 C22 177.66(12) . . . .
C14 N1 C2 C3 -0.01(15) . . . .
C14 N1 C2 C15 178.84(15) . . . .
C14 C13 C18 C19 6.3(2) . . . .
C14 C13 C18 C23 -174.22(14) . . . .
C15 C2 C3 C4 1.3(2) . . . .
C15 C2 C3 C13 -178.43(13) . . . .
C15 C16 C17 C4 1.1(2) . . . .
C18 C13 C14 N1 -179.99(13) . . . .
C18 C19 C20 C21 0.9(2) . . . .
C19 C18 C23 Si1 172.50(10) . . . .
C19 C18 C23 C22 -2.81(19) . . . .
C19 C20 C21 C22 -2.5(2) . . . .
C20 C21 C22 C23 1.4(2) . . . .
C21 C22 C23 Si1 -174.26(12) . . . .
C21 C22 C23 C18 1.3(2) . . . .
C23 Si1 C4 C3 -0.26(12) . . . .
C23 Si1 C4 C17 179.06(13) . . . .
C23 Si1 C5 C6 129.29(11) . . . .
C23 Si1 C5 C12 -53.60(13) . . . .
C23 C18 C19 C20 1.8(2) . . . .
